data_7205233
loop_
_publ_author_name
'Karmakar, Anirban'
'Goldberg, Israel'

_publ_section_title
;
 Coordination polymers of flexible tetracarboxylic acids with metal
 ions. II. Supramolecular assemblies of 5,5&#x2032;-methylene- and
 5,5&#x2032;-(ethane-1,2-diyl)-bis(oxy)diisophthalic acid ligands with
 d-transition metals
;
_journal_issue 1
_journal_name_full CrystEngComm
_journal_page_first 350
_journal_paper_doi 10.1039/c0ce00268b
_journal_volume 13
_journal_year 2011
_chemical_formula_moiety 'C28 H20 Co N2 O10'
_chemical_formula_sum 'C28 H20 Co N2 O10'
_chemical_formula_weight 603.39
_chemical_name_systematic
;
?
;
_space_group_IT_number 15
_symmetry_cell_setting monoclinic
_symmetry_space_group_name_Hall '-C 2yc'
_symmetry_space_group_name_H-M 'C 1 2/c 1'
_atom_sites_solution_hydrogens geom
_atom_sites_solution_primary direct
_atom_sites_solution_secondary difmap
_audit_creation_method SHELXL-97
_cell_angle_alpha 90.00
_cell_angle_beta 116.450(3)
_cell_angle_gamma 90.00
_cell_formula_units_Z 4
_cell_length_a 20.2908(13)
_cell_length_b 9.9513(6)
_cell_length_c 14.5720(9)
_cell_measurement_reflns_used 2812
_cell_measurement_temperature 110(2)
_cell_measurement_theta_max 26.32
_cell_measurement_theta_min 2.24
_cell_volume 2634.4(3)
_computing_cell_refinement Denzo
_computing_data_collection 'Collect, Nonius B.V.'
_computing_data_reduction 'Denzo & Scalepack'
_computing_structure_refinement 'SHELXL-97 (Sheldrick, 1997)'
_computing_structure_solution SIR-97
_diffrn_ambient_temperature 110(2)
_diffrn_detector_area_resol_mean 12.8
_diffrn_measured_fraction_theta_full 0.997
_diffrn_measured_fraction_theta_max 0.997
_diffrn_measurement_device_type 'Nonius KappaCCD'
_diffrn_measurement_method '1 deg. \f and \w scans'
_diffrn_radiation_monochromator graphite
_diffrn_radiation_source 'fine-focus sealed tube'
_diffrn_radiation_type MoK\a
_diffrn_radiation_wavelength 0.71073
_diffrn_reflns_av_R_equivalents 0.0670
_diffrn_reflns_av_sigmaI/netI 0.0550
_diffrn_reflns_limit_h_max 25
_diffrn_reflns_limit_h_min 0
_diffrn_reflns_limit_k_max 12
_diffrn_reflns_limit_k_min 0
_diffrn_reflns_limit_l_max 16
_diffrn_reflns_limit_l_min -18
_diffrn_reflns_number 16150
_diffrn_reflns_theta_full 26.32
_diffrn_reflns_theta_max 26.32
_diffrn_reflns_theta_min 2.24
_diffrn_standards_number 0
_exptl_absorpt_coefficient_mu 0.715
_exptl_absorpt_correction_T_max 0.9651
_exptl_absorpt_correction_T_min 0.9003
_exptl_absorpt_correction_type multi-scan
_exptl_absorpt_process_details 'Blessing, 1995'
_exptl_crystal_colour pink
_exptl_crystal_density_diffrn 1.521
_exptl_crystal_density_method 'not measured'
_exptl_crystal_description parallelpiped
_exptl_crystal_F_000 1236
_exptl_crystal_size_max 0.15
_exptl_crystal_size_mid 0.12
_exptl_crystal_size_min 0.05
_refine_diff_density_max 0.295
_refine_diff_density_min -0.421
_refine_diff_density_rms 0.072
_refine_ls_extinction_method none
_refine_ls_goodness_of_fit_ref 1.077
_refine_ls_hydrogen_treatment constr
_refine_ls_matrix_type full
_refine_ls_number_parameters 186
_refine_ls_number_reflns 2672
_refine_ls_number_restraints 0
_refine_ls_restrained_S_all 1.077
_refine_ls_R_factor_all 0.0752
_refine_ls_R_factor_gt 0.0532
_refine_ls_shift/su_max 0.000
_refine_ls_shift/su_mean 0.000
_refine_ls_structure_factor_coef Fsqd
_refine_ls_weighting_details 'calc w=1/[\s^2^(Fo^2^)+(0.0516P)^2^+2.4315P] where P=(Fo^2^+2Fc^2^)/3'
_refine_ls_weighting_scheme calc
_refine_ls_wR_factor_gt 0.1042
_refine_ls_wR_factor_ref 0.1119
_reflns_number_gt 2123
_reflns_number_total 2672
_reflns_threshold_expression >2sigma(I)
_cod_data_source_file C0CE00268B.TXT
_cod_data_source_block 12
_cod_original_sg_symbol_H-M 'C 2/c'
_cod_database_code 7205233

loop_
_symmetry_equiv_pos_as_xyz
'x, y, z'
'-x, y, -z+1/2'
'x+1/2, y+1/2, z'
'-x+1/2, y+1/2, -z+1/2'
'-x, -y, -z'
'x, -y, z-1/2'
'-x+1/2, -y+1/2, -z'
'x+1/2, -y+1/2, z-1/2'

loop_
_atom_site_label
_atom_site_type_symbol
_atom_site_fract_x
_atom_site_fract_y
_atom_site_fract_z
_atom_site_U_iso_or_equiv
_atom_site_adp_type
_atom_site_occupancy
_atom_site_symmetry_multiplicity
_atom_site_calc_flag
_atom_site_refinement_flags
_atom_site_disorder_assembly
_atom_site_disorder_group
Co Co 0.0000 0.04339(5) 0.2500 0.01985(18) Uani 1 2 d S . .
O1 O 0.01770(10) 0.1315(2) 0.14085(15) 0.0261(5) Uani 1 1 d . . .
O2 O 0.10417(11) 0.21428(19) 0.28495(15) 0.0235(5) Uani 1 1 d . . .
C3 C 0.07161(15) 0.2100(3) 0.1887(2) 0.0219(6) Uani 1 1 d . . .
C4 C 0.09275(15) 0.3052(3) 0.1265(2) 0.0216(6) Uani 1 1 d . . .
C5 C 0.15489(15) 0.3859(3) 0.1735(2) 0.0228(6) Uani 1 1 d . . .
H5 H 0.1852 0.3788 0.2452 0.027 Uiso 1 1 calc R . .
C6 C 0.17255(15) 0.4763(3) 0.1161(2) 0.0219(6) Uani 1 1 d . . .
C7 C 0.24155(15) 0.5565(3) 0.1699(2) 0.0239(6) Uani 1 1 d . . .
O8 O 0.25802(11) 0.6313(2) 0.10748(16) 0.0311(5) Uani 1 1 d . . .
H8 H 0.3101 0.6648 0.1468 0.037 Uiso 1 1 d R . .
O9 O 0.27882(11) 0.5533(2) 0.26161(16) 0.0343(5) Uani 1 1 d . . .
C10 C 0.12845(15) 0.4889(3) 0.0103(2) 0.0223(6) Uani 1 1 d . . .
H10 H 0.1408 0.5513 -0.0289 0.027 Uiso 1 1 calc R . .
C11 C 0.06623(15) 0.4081(3) -0.0362(2) 0.0219(6) Uani 1 1 d . . .
C12 C 0.04857(15) 0.3165(3) 0.0216(2) 0.0219(6) Uani 1 1 d . . .
H12 H 0.0061 0.2615 -0.0108 0.026 Uiso 1 1 calc R . .
O13 O 0.01895(10) 0.41095(19) -0.13873(15) 0.0247(5) Uani 1 1 d . . .
C14 C 0.03109(15) 0.5160(3) -0.1972(2) 0.0216(6) Uani 1 1 d . . .
H14A H 0.0782 0.5007 -0.2005 0.026 Uiso 1 1 calc R . .
H14B H 0.0338 0.6040 -0.1640 0.026 Uiso 1 1 calc R . .
N15 N 0.08477(12) -0.0792(2) 0.33936(18) 0.0213(5) Uani 1 1 d . . .
C16 C 0.12116(16) -0.0525(3) 0.4399(2) 0.0285(7) Uani 1 1 d . . .
H16 H 0.1022 0.0148 0.4678 0.034 Uiso 1 1 calc R . .
C17 C 0.18500(16) -0.1183(3) 0.5047(2) 0.0287(7) Uani 1 1 d . . .
H17 H 0.2082 -0.0972 0.5757 0.034 Uiso 1 1 calc R . .
C18 C 0.21521(15) -0.2147(3) 0.4665(2) 0.0204(6) Uani 1 1 d . . .
C19 C 0.17745(16) -0.2425(3) 0.3619(2) 0.0275(7) Uani 1 1 d . . .
H19 H 0.1958 -0.3080 0.3318 0.033 Uiso 1 1 calc R . .
C20 C 0.11304(16) -0.1740(3) 0.3022(2) 0.0281(7) Uani 1 1 d . . .
H20 H 0.0877 -0.1954 0.2313 0.034 Uiso 1 1 calc R . .

loop_
_atom_site_aniso_label
_atom_site_aniso_U_11
_atom_site_aniso_U_22
_atom_site_aniso_U_33
_atom_site_aniso_U_23
_atom_site_aniso_U_13
_atom_site_aniso_U_12
Co 0.0192(3) 0.0213(3) 0.0172(3) 0.000 0.0064(2) 0.000
O1 0.0220(11) 0.0288(11) 0.0257(11) 0.0025(9) 0.0090(9) -0.0030(9)
O2 0.0254(10) 0.0256(11) 0.0207(11) 0.0021(9) 0.0113(9) 0.0049(9)
C3 0.0202(15) 0.0224(15) 0.0256(16) 0.0032(12) 0.0124(13) 0.0050(12)
C4 0.0202(14) 0.0233(15) 0.0218(16) -0.0007(12) 0.0097(12) 0.0044(12)
C5 0.0214(15) 0.0271(15) 0.0194(15) -0.0026(12) 0.0085(13) 0.0019(12)
C6 0.0215(15) 0.0237(15) 0.0226(16) -0.0027(12) 0.0118(13) -0.0002(12)
C7 0.0246(15) 0.0258(15) 0.0223(16) -0.0034(13) 0.0112(13) -0.0013(13)
O8 0.0272(11) 0.0409(13) 0.0218(11) 0.0022(10) 0.0079(9) -0.0105(10)
O9 0.0347(12) 0.0467(13) 0.0189(12) -0.0061(10) 0.0096(10) -0.0150(11)
C10 0.0225(15) 0.0221(14) 0.0235(16) 0.0013(12) 0.0113(13) 0.0007(12)
C11 0.0217(15) 0.0236(14) 0.0195(15) -0.0013(12) 0.0082(12) 0.0010(12)
C12 0.0218(15) 0.0200(14) 0.0237(16) -0.0021(12) 0.0100(13) -0.0007(12)
O13 0.0259(11) 0.0258(11) 0.0174(11) 0.0017(8) 0.0053(9) -0.0047(9)
C14 0.0251(15) 0.0209(14) 0.0189(15) 0.0004(11) 0.0099(13) 0.0009(11)
N15 0.0205(12) 0.0226(13) 0.0210(13) 0.0003(10) 0.0094(11) -0.0013(10)
C16 0.0285(16) 0.0335(16) 0.0239(16) -0.0001(14) 0.0118(13) 0.0080(14)
C17 0.0301(17) 0.0357(17) 0.0183(16) 0.0025(13) 0.0091(14) 0.0085(14)
C18 0.0206(14) 0.0199(14) 0.0214(15) 0.0025(12) 0.0100(12) -0.0013(11)
C19 0.0259(16) 0.0297(16) 0.0238(16) -0.0032(13) 0.0081(13) 0.0067(13)
C20 0.0261(16) 0.0313(16) 0.0198(16) -0.0025(13) 0.0038(13) 0.0033(13)

loop_
_atom_type_symbol
_atom_type_description
_atom_type_scat_dispersion_real
_atom_type_scat_dispersion_imag
_atom_type_scat_source
C C 0.0033 0.0016 'International Tables Vol C Tables 4.2.6.8 and 6.1.1.4'
H H 0.0000 0.0000 'International Tables Vol C Tables 4.2.6.8 and 6.1.1.4'
Co Co 0.3494 0.9721 'International Tables Vol C Tables 4.2.6.8 and 6.1.1.4'
N N 0.0061 0.0033 'International Tables Vol C Tables 4.2.6.8 and 6.1.1.4'
O O 0.0106 0.0060 'International Tables Vol C Tables 4.2.6.8 and 6.1.1.4'

loop_
_geom_angle_atom_site_label_1
_geom_angle_atom_site_label_2
_geom_angle_atom_site_label_3
_geom_angle
_geom_angle_site_symmetry_1
_geom_angle_site_symmetry_3
_geom_angle_publ_flag
O1 Co O1 127.57(12) 2 . ?
O1 Co N15 98.91(9) 2 . ?
O1 Co N15 111.98(8) . . ?
O1 Co N15 111.98(8) 2 2 ?
O1 Co N15 98.91(9) . 2 ?
N15 Co N15 106.41(13) . 2 ?
C3 O1 Co 104.51(18) . . ?
O2 C3 O1 122.0(3) . . ?
O2 C3 C4 120.2(3) . . ?
O1 C3 C4 117.7(3) . . ?
C5 C4 C12 119.6(3) . . ?
C5 C4 C3 120.5(3) . . ?
C12 C4 C3 119.9(3) . . ?
C6 C5 C4 120.1(3) . . ?
C6 C5 H5 120.0 . . ?
C4 C5 H5 120.0 . . ?
C5 C6 C10 120.9(3) . . ?
C5 C6 C7 117.8(3) . . ?
C10 C6 C7 121.3(3) . . ?
O9 C7 O8 123.2(3) . . ?
O9 C7 C6 123.0(3) . . ?
O8 C7 C6 113.8(2) . . ?
C7 O8 H8 108.4 . . ?
C11 C10 C6 118.7(3) . . ?
C11 C10 H10 120.6 . . ?
C6 C10 H10 120.6 . . ?
O13 C11 C10 124.2(3) . . ?
O13 C11 C12 115.4(2) . . ?
C10 C11 C12 120.4(3) . . ?
C4 C12 C11 120.3(3) . . ?
C4 C12 H12 119.8 . . ?
C11 C12 H12 119.8 . . ?
C11 O13 C14 116.1(2) . . ?
O13 C14 C14 108.8(2) . 2_554 ?
O13 C14 H14A 109.9 . . ?
C14 C14 H14A 109.9 2_554 . ?
O13 C14 H14B 109.9 . . ?
C14 C14 H14B 109.9 2_554 . ?
H14A C14 H14B 108.3 . . ?
C20 N15 C16 117.1(2) . . ?
C20 N15 Co 123.8(2) . . ?
C16 N15 Co 118.50(19) . . ?
N15 C16 C17 123.0(3) . . ?
N15 C16 H16 118.5 . . ?
C17 C16 H16 118.5 . . ?
C18 C17 C16 120.2(3) . . ?
C18 C17 H17 119.9 . . ?
C16 C17 H17 119.9 . . ?
C17 C18 C19 116.8(3) . . ?
C17 C18 C18 121.7(3) . 7_546 ?
C19 C18 C18 121.5(3) . 7_546 ?
C20 C19 C18 119.7(3) . . ?
C20 C19 H19 120.2 . . ?
C18 C19 H19 120.2 . . ?
N15 C20 C19 123.2(3) . . ?
N15 C20 H20 118.4 . . ?
C19 C20 H20 118.4 . . ?

loop_
_geom_bond_atom_site_label_1
_geom_bond_atom_site_label_2
_geom_bond_distance
_geom_bond_site_symmetry_2
_geom_bond_publ_flag
Co O1 1.984(2) 2 ?
Co O1 1.984(2) . ?
Co N15 2.036(2) . ?
Co N15 2.036(2) 2 ?
O1 C3 1.270(3) . ?
O2 C3 1.257(3) . ?
C3 C4 1.501(4) . ?
C4 C5 1.391(4) . ?
C4 C12 1.390(4) . ?
C5 C6 1.379(4) . ?
C5 H5 0.9500 . ?
C6 C10 1.402(4) . ?
C6 C7 1.495(4) . ?
C7 O9 1.207(3) . ?
C7 O8 1.329(3) . ?
O8 H8 1.0087 . ?
C10 C11 1.392(4) . ?
C10 H10 0.9500 . ?
C11 O13 1.370(3) . ?
C11 C12 1.392(4) . ?
C12 H12 0.9500 . ?
O13 C14 1.437(3) . ?
C14 C14 1.493(5) 2_554 ?
C14 H14A 0.9900 . ?
C14 H14B 0.9900 . ?
N15 C20 1.338(4) . ?
N15 C16 1.340(4) . ?
C16 C17 1.382(4) . ?
C16 H16 0.9500 . ?
C17 C18 1.382(4) . ?
C17 H17 0.9500 . ?
C18 C19 1.395(4) . ?
C18 C18 1.487(5) 7_546 ?
C19 C20 1.384(4) . ?
C19 H19 0.9500 . ?
C20 H20 0.9500 . ?

loop_
_geom_hbond_atom_site_label_D
_geom_hbond_atom_site_label_H
_geom_hbond_atom_site_label_A
_geom_hbond_distance_DH
_geom_hbond_distance_HA
_geom_hbond_distance_DA
_geom_hbond_angle_DHA
_geom_hbond_site_symmetry_A
O8 H8 O2 1.01 1.65 2.656(3) 177 4
